data_1569985
loop_
_publ_author_name
'Contreras-Montoya, Rafael'
'Smith, James P.'
'Boothroyd, Stephen C.'
'Aguilar, Juan A.'
'Mirzamani, Marzieh'
'Screen, Martin A.'
'Yufit, Dmitry S.'
'Robertson, Mark'
'He, Lilin'
'Qian, Shuo'
'Kumari, Harshita'
'Steed, Jonathan W.'

_publ_section_title
;
 Pathway complexity in fibre assembly: from liquid crystals to
 hyper-helical gelmorphs.
;
_journal_issue 41
_journal_name_full 'Chemical science'
_journal_page_first 11389
_journal_page_last 11401
_journal_paper_doi 10.1039/d3sc03841f
_journal_volume 14
_journal_year 2023
_chemical_formula_moiety 'C21 H26 N6 O4, 2(C2 H3 N)'
_chemical_formula_sum 'C25 H32 N8 O4'
_chemical_formula_weight 508.58
_space_group_crystal_system monoclinic
_space_group_IT_number 14
_space_group_name_Hall '-P 2ybc'
_space_group_name_H-M_alt 'P 1 21/c 1'
_atom_sites_solution_hydrogens mixed
_atom_sites_solution_primary dual
_audit_creation_date 2022-11-21
_audit_creation_method
;
Olex2 1.5-beta
(compiled 2022.04.07 svn.rca3783a0 for OlexSys, GUI svn.r6498)
;
_audit_update_record
;
2022-11-28 deposited with the CCDC.	2023-09-26 downloaded from the CCDC.
;
_cell_angle_alpha 90
_cell_angle_beta 108.867(4)
_cell_angle_gamma 90
_cell_formula_units_Z 4
_cell_length_a 18.482(4)
_cell_length_b 9.1899(15)
_cell_length_c 17.264(3)
_cell_measurement_reflns_used 1246
_cell_measurement_temperature 100.00
_cell_measurement_theta_max 19.88
_cell_measurement_theta_min 2.26
_cell_volume 2774.7(9)
_computing_cell_refinement 'APEX3 v2017.3-0 (Bruker AXS, 2005-2017)'
_computing_data_collection 'Diamond I19 EH1 GDA (Allan et al., 2017), DIALS (Winter et al., 2018)'
_computing_data_reduction 'cbf_to_sfrm.py (Johnson & Probert, 2016), SAINT V8.38A (Bruker AXS, 2017)'
_computing_molecular_graphics 'Olex2 1.5-beta (Dolomanov et al., 2009)'
_computing_publication_material 'Olex2 1.5-beta (Dolomanov et al., 2009)'
_computing_structure_refinement 'SHELXL 2018/3 (Sheldrick, 2015)'
_computing_structure_solution 'XM  (Sheldrick, 2008)'
_diffrn_ambient_temperature 100.00
_diffrn_detector 'Photon counting pixel array'
_diffrn_detector_area_resol_mean 54.8
_diffrn_detector_type 'Dectris Pilatus 2M'
_diffrn_measured_fraction_theta_full 0.760
_diffrn_measured_fraction_theta_max 0.760
_diffrn_measurement_device 'dual air-bearing fixed \c 3-circle diffractometer'
_diffrn_measurement_device_type 'Fluid Film Devices'
_diffrn_measurement_method '\f rotation with 0.1 degree frames'
_diffrn_measurement_specimen_support 'MiTeGen MicroMount'
_diffrn_radiation_monochromator 'double crystal Silicon 111'
_diffrn_radiation_probe x-ray
_diffrn_radiation_type Synchrotron
_diffrn_radiation_wavelength 0.6889
_diffrn_reflns_av_R_equivalents 0.1357
_diffrn_reflns_av_unetI/netI 0.1765
_diffrn_reflns_Laue_measured_fraction_full 0.760
_diffrn_reflns_Laue_measured_fraction_max 0.760
_diffrn_reflns_limit_h_max 21
_diffrn_reflns_limit_h_min -20
_diffrn_reflns_limit_k_max 8
_diffrn_reflns_limit_k_min -9
_diffrn_reflns_limit_l_max 20
_diffrn_reflns_limit_l_min -20
_diffrn_reflns_number 12165
_diffrn_reflns_point_group_measured_fraction_full 0.760
_diffrn_reflns_point_group_measured_fraction_max 0.760
_diffrn_reflns_theta_full 23.992
_diffrn_reflns_theta_max 23.992
_diffrn_reflns_theta_min 2.257
_diffrn_source Synchrotron
_diffrn_source_type 'Undulator, I19, DLS, RAL'
_diffrn_standards_number 0
_exptl_absorpt_coefficient_mu 0.081
_exptl_absorpt_correction_T_max 0.7452
_exptl_absorpt_correction_T_min 0.3726
_exptl_absorpt_correction_type multi-scan
_exptl_absorpt_process_details
;
SADABS-2016/2 (Bruker,2016/2) was used for absorption correction.
wR2(int) was 0.1210 before and 0.0738 after correction.
The Ratio of minimum to maximum transmission is 0.5000.
The \l/2 correction factor is Not present.
;
_exptl_crystal_colour 'clear colourless'
_exptl_crystal_colour_lustre clear
_exptl_crystal_colour_primary colourless
_exptl_crystal_density_diffrn 1.217
_exptl_crystal_description needle
_exptl_crystal_F_000 1080
_exptl_crystal_size_max 0.12
_exptl_crystal_size_mid 0.004
_exptl_crystal_size_min 0.002
_refine_diff_density_max 0.693
_refine_diff_density_min -0.541
_refine_diff_density_rms 0.102
_refine_ls_extinction_coef 0.020(7)
_refine_ls_extinction_expression Fc^*^=kFc[1+0.001xFc^2^\l^3^/sin(2\q)]^-1/4^
_refine_ls_extinction_method 'SHELXL-2018/3 (Sheldrick 2018)'
_refine_ls_goodness_of_fit_ref 1.285
_refine_ls_hydrogen_treatment constr
_refine_ls_matrix_type full
_refine_ls_number_parameters 315
_refine_ls_number_reflns 3634
_refine_ls_number_restraints 54
_refine_ls_restrained_S_all 1.341
_refine_ls_R_factor_all 0.2126
_refine_ls_R_factor_gt 0.1509
_refine_ls_shift/su_max 0.000
_refine_ls_shift/su_mean 0.000
_refine_ls_structure_factor_coef Fsqd
_refine_ls_weighting_details 'w=1/[\s^2^(Fo^2^)+(0.2000P)^2^] where P=(Fo^2^+2Fc^2^)/3'
_refine_ls_weighting_scheme calc
_refine_ls_wR_factor_gt 0.3806
_refine_ls_wR_factor_ref 0.4319
_reflns_Friedel_coverage 0.000
_reflns_number_gt 1898
_reflns_number_total 3634
_reflns_threshold_expression 'I > 2\s(I)'
_cod_data_source_file d3sc03841f2.cif
_cod_data_source_block 1RR_AcNB_mix
_cod_depositor_comments 'Adding full bibliography for 1569983--1569987.cif.'
_cod_original_cell_volume 2774.6(9)
_cod_database_code 1569985
_shelx_shelxl_version_number 2018/3
_shelx_space_group_comment
;
The symmetry employed for this shelxl refinement is uniquely defined
by the following loop, which should always be used as a source of
symmetry information in preference to the above space-group names.
They are only intended as comments.
;
_shelx_estimated_absorpt_t_max 1.000
_shelx_estimated_absorpt_t_min 0.990
_computing_bruker_data_scaling 'SADABS V2012/1 (Bruker AXS Inc.)'
_olex2_refinement_description
;
1. Fixed Uiso
 At 1.2 times of:
  All C(H) groups, All C(H,H) groups, All N(H) groups
 At 1.5 times of:
  All C(H,H,H) groups
2. Uiso/Uaniso restraints and constraints
Uanis(N3) \\sim Ueq, Uanis(C1) \\sim Ueq, Uanis(N2) \\sim Ueq, Uanis(N4) \\sim
Ueq, Uanis(N5) \\sim Ueq, Uanis(C5) \\sim Ueq, Uanis(C4) \\sim Ueq, Uanis(C3)
\\sim Ueq, Uanis(O4) \\sim Ueq: with sigma of 0.003 and sigma for terminal
atoms of 0.006
3.a Riding coordinates:
 N1(H1), N2(H2), N3(H3), N5(H5), N6(H6)
3.b Ternary CH refined with riding coordinates:
 C6(H6A), C14(H14)
3.c Secondary CH2 refined with riding coordinates:
 C3(H3A,H3B)
3.d Aromatic/amide H refined with riding coordinates:
 N4(H4), C9(H9), C10(H10), C11(H11), C12(H12), C13(H13), C17(H17), C18(H18),
 C19(H19), C20(H20), C21(H21)
3.e Fitted hexagon refined as free rotating group:
 C8(C9,C10,C11,C12,C13), C16(C17,C18,C19,C20,C21)
3.f Idealised Me refined as rotating group:
 C7(H7A,H7B,H7C), C15(H15A,H15B,H15C), C2S(H2SA,H2SB,H2SC), C4S(H4SA,H4SB,H4SC)
;
_olex2_submission_special_instructions 'No special instructions were received'

loop_
_space_group_symop_operation_xyz
'x, y, z'
'-x, y+1/2, -z+1/2'
'-x, -y, -z'
'x, -y-1/2, z-1/2'

loop_
_atom_site_label
_atom_site_type_symbol
_atom_site_fract_x
_atom_site_fract_y
_atom_site_fract_z
_atom_site_U_iso_or_equiv
_atom_site_adp_type
_atom_site_occupancy
_atom_site_site_symmetry_order
_atom_site_calc_flag
_atom_site_refinement_flags_posn
_atom_site_refinement_flags_adp
_atom_site_refinement_flags_occupancy
_atom_site_disorder_assembly
_atom_site_disorder_group
O1 O 0.8359(4) -0.0623(6) 0.7744(3) 0.0716(18) Uani 1 1 d . . . . .
O2 O 0.9793(4) 0.0811(6) 0.9217(3) 0.0666(18) Uani 1 1 d . . . . .
O3 O 1.1532(4) 0.1951(6) 0.9593(3) 0.0718(18) Uani 1 1 d . . . . .
O4 O 1.0157(3) 0.5863(6) 0.8200(3) 0.0644(16) Uani 1 1 d . U . . .
N1 N 0.7864(5) -0.0617(8) 0.8795(4) 0.074(2) Uani 1 1 d . . . . .
H1 H 0.797119 -0.078539 0.939907 0.089 Uiso 1 1 d R U . . .
N2 N 0.9028(4) -0.1705(8) 0.8965(4) 0.0668(19) Uani 1 1 d . U . . .
H2 H 0.897276 -0.234400 0.941776 0.080 Uiso 1 1 d R U . . .
N3 N 0.9735(4) -0.1547(9) 0.8844(3) 0.0649(19) Uani 1 1 d . U . . .
H3 H 0.997639 -0.239820 0.865079 0.078 Uiso 1 1 d R U . . .
N4 N 1.0747(3) 0.2210(8) 0.8274(3) 0.0594(18) Uani 1 1 d . U . . .
H4 H 1.047858 0.175949 0.782251 0.071 Uiso 1 1 calc R U . . .
N5 N 1.0788(4) 0.3731(8) 0.8280(3) 0.0618(18) Uani 1 1 d . U . . .
H5 H 1.123896 0.423066 0.818645 0.074 Uiso 1 1 d R U . . .
N6 N 0.9779(4) 0.3856(7) 0.8792(3) 0.066(2) Uani 1 1 d . . . . .
H6 H 0.995320 0.290549 0.908534 0.079 Uiso 1 1 d R U . . .
C1 C 0.8415(5) -0.0977(11) 0.8459(5) 0.068(2) Uani 1 1 d . U . . .
C2 C 1.0092(5) -0.0245(10) 0.8991(4) 0.066(2) Uani 1 1 d . . . . .
C3 C 1.0860(5) -0.0157(11) 0.8876(4) 0.063(2) Uani 1 1 d . U . . .
H3A H 1.082988 -0.054593 0.833206 0.076 Uiso 1 1 calc R U . . .
H3B H 1.123565 -0.074488 0.929994 0.076 Uiso 1 1 calc R U . . .
C4 C 1.1110(5) 0.1422(10) 0.8945(5) 0.062(2) Uani 1 1 d . U . . .
C5 C 1.0222(5) 0.4540(11) 0.8411(4) 0.059(2) Uani 1 1 d . U . . .
C6 C 0.7139(6) 0.0000(11) 0.8328(6) 0.084(3) Uani 1 1 d . . . . .
H6A H 0.722364 0.060643 0.788376 0.100 Uiso 1 1 calc R U . . .
C7 C 0.6859(8) 0.1003(13) 0.8868(7) 0.109(4) Uani 1 1 d . . . . .
H7A H 0.634680 0.136204 0.856081 0.163 Uiso 1 1 calc R U . . .
H7B H 0.720992 0.182828 0.904172 0.163 Uiso 1 1 calc R U . . .
H7C H 0.683768 0.046746 0.935144 0.163 Uiso 1 1 calc R U . . .
C8 C 0.6529(4) -0.1214(9) 0.7903(4) 0.090(3) Uani 1 1 d G . . . .
C9 C 0.6544(4) -0.2546(10) 0.8290(4) 0.100(3) Uani 1 1 d G . . . .
H9 H 0.692787 -0.273753 0.879877 0.120 Uiso 1 1 calc R U . . .
C10 C 0.5998(6) -0.3598(8) 0.7932(6) 0.118(4) Uani 1 1 d G . . . .
H10 H 0.600815 -0.450812 0.819620 0.141 Uiso 1 1 calc R U . . .
C11 C 0.5436(5) -0.3318(12) 0.7188(6) 0.132(5) Uani 1 1 d G . . . .
H11 H 0.506303 -0.403656 0.694299 0.159 Uiso 1 1 calc R U . . .
C12 C 0.5421(4) -0.1986(14) 0.6801(4) 0.128(5) Uani 1 1 d G . . . .
H12 H 0.503763 -0.179441 0.629232 0.154 Uiso 1 1 calc R U . . .
C13 C 0.5968(5) -0.0934(10) 0.7159(4) 0.124(5) Uani 1 1 d G . . . .
H13 H 0.595734 -0.002380 0.689488 0.149 Uiso 1 1 calc R U . . .
C14 C 0.9045(6) 0.4494(10) 0.8778(4) 0.072(3) Uani 1 1 d . . . . .
H14 H 0.911125 0.556583 0.887418 0.086 Uiso 1 1 calc R U . . .
C15 C 0.8813(6) 0.3807(10) 0.9468(5) 0.077(3) Uani 1 1 d . . . . .
H15A H 0.830321 0.415342 0.943817 0.115 Uiso 1 1 calc R U . . .
H15B H 0.918235 0.408151 0.999678 0.115 Uiso 1 1 calc R U . . .
H15C H 0.880412 0.274563 0.941108 0.115 Uiso 1 1 calc R U . . .
C16 C 0.8429(3) 0.4221(6) 0.7941(3) 0.069(3) Uani 1 1 d G . . . .
C17 C 0.8385(3) 0.2880(6) 0.7556(3) 0.076(3) Uani 1 1 d G . . . .
H17 H 0.872881 0.212282 0.781235 0.091 Uiso 1 1 calc R U . . .
C18 C 0.7836(4) 0.2647(6) 0.6797(3) 0.085(3) Uani 1 1 d G . . . .
H18 H 0.780596 0.173016 0.653394 0.102 Uiso 1 1 calc R U . . .
C19 C 0.7333(3) 0.3755(8) 0.6422(3) 0.085(3) Uani 1 1 d G . . . .
H19 H 0.695802 0.359534 0.590347 0.102 Uiso 1 1 calc R U . . .
C20 C 0.7377(3) 0.5096(7) 0.6807(4) 0.088(3) Uani 1 1 d G . . . .
H20 H 0.703291 0.585317 0.655141 0.105 Uiso 1 1 calc R U . . .
C21 C 0.7925(4) 0.5329(5) 0.7567(4) 0.078(3) Uani 1 1 d G . . . .
H21 H 0.795575 0.624586 0.782983 0.093 Uiso 1 1 calc R U . . .
N1S N 0.3791(11) -0.0899(19) 0.5066(8) 0.173(6) Uani 1 1 d . . . . .
C1S C 0.3396(9) 0.0039(17) 0.4711(7) 0.112(4) Uani 1 1 d . . . . .
C2S C 0.2869(8) 0.1165(14) 0.4246(7) 0.111(4) Uani 1 1 d . . . . .
H2SA H 0.272182 0.094580 0.365993 0.166 Uiso 1 1 calc R U . . .
H2SB H 0.312304 0.211519 0.435256 0.166 Uiso 1 1 calc R U . . .
H2SC H 0.241205 0.118544 0.441558 0.166 Uiso 1 1 calc R U . . .
N2S N 0.4095(8) 0.4025(14) 0.4944(7) 0.121(4) Uani 1 1 d . . . . .
C3S C 0.4628(9) 0.3595(13) 0.5426(8) 0.095(3) Uani 1 1 d . . . . .
C4S C 0.5295(8) 0.3070(19) 0.6048(8) 0.136(5) Uani 1 1 d . . . . .
H4SA H 0.555161 0.234299 0.581213 0.204 Uiso 1 1 calc R U . . .
H4SB H 0.514650 0.262472 0.648945 0.204 Uiso 1 1 calc R U . . .
H4SC H 0.564490 0.388267 0.626707 0.204 Uiso 1 1 calc R U . . .

loop_
_atom_site_aniso_label
_atom_site_aniso_U_11
_atom_site_aniso_U_22
_atom_site_aniso_U_33
_atom_site_aniso_U_23
_atom_site_aniso_U_13
_atom_site_aniso_U_12
O1 0.132(5) 0.045(5) 0.049(3) 0.007(2) 0.045(3) 0.005(3)
O2 0.143(5) 0.014(4) 0.060(3) 0.001(2) 0.057(3) 0.009(3)
O3 0.135(5) 0.037(4) 0.049(3) 0.006(2) 0.037(3) -0.001(3)
O4 0.112(4) 0.034(4) 0.054(3) 0.004(2) 0.036(2) -0.001(3)
N1 0.131(6) 0.046(6) 0.056(4) 0.007(3) 0.046(4) 0.012(4)
N2 0.079(3) 0.062(3) 0.062(3) -0.003(2) 0.026(2) 0.001(2)
N3 0.080(3) 0.061(3) 0.058(3) -0.002(2) 0.027(2) -0.002(2)
N4 0.080(3) 0.050(3) 0.052(2) -0.002(2) 0.027(2) -0.002(2)
N5 0.079(3) 0.053(3) 0.057(2) 0.005(2) 0.028(2) -0.003(2)
N6 0.139(6) 0.019(5) 0.055(3) 0.013(3) 0.052(4) 0.006(4)
C1 0.077(3) 0.065(4) 0.066(3) -0.006(2) 0.028(3) -0.002(3)
C2 0.120(7) 0.040(7) 0.043(4) 0.002(4) 0.034(4) -0.003(5)
C3 0.074(3) 0.059(4) 0.059(3) -0.002(2) 0.025(2) 0.001(2)
C4 0.076(3) 0.058(4) 0.056(3) 0.001(2) 0.027(2) 0.001(2)
C5 0.073(3) 0.053(3) 0.051(3) 0.005(2) 0.021(2) -0.001(2)
C6 0.144(9) 0.036(7) 0.086(6) 0.015(5) 0.059(6) 0.019(6)
C7 0.155(10) 0.054(9) 0.131(9) -0.023(6) 0.066(8) 0.004(7)
C8 0.111(8) 0.104(11) 0.064(5) 0.002(5) 0.040(5) 0.020(7)
C9 0.147(10) 0.081(10) 0.082(6) -0.004(6) 0.052(6) -0.012(8)
C10 0.130(10) 0.098(13) 0.134(11) -0.014(8) 0.057(9) -0.013(9)
C11 0.137(12) 0.139(17) 0.120(11) -0.046(10) 0.041(10) 0.020(10)
C12 0.146(12) 0.142(17) 0.087(8) -0.037(9) 0.023(7) 0.017(11)
C13 0.165(12) 0.125(14) 0.087(8) -0.009(7) 0.047(8) 0.033(10)
C14 0.134(8) 0.038(7) 0.060(5) 0.000(4) 0.053(5) 0.008(5)
C15 0.138(8) 0.048(7) 0.061(5) 0.006(4) 0.057(5) 0.009(5)
C16 0.128(8) 0.031(7) 0.063(5) 0.000(4) 0.052(5) -0.004(5)
C17 0.153(9) 0.024(7) 0.062(5) -0.002(4) 0.052(5) -0.001(5)
C18 0.156(9) 0.041(8) 0.069(5) -0.001(5) 0.052(6) -0.006(6)
C19 0.133(9) 0.057(9) 0.074(5) 0.005(5) 0.045(6) -0.007(6)
C20 0.133(9) 0.060(9) 0.079(6) 0.022(5) 0.045(6) 0.006(6)
C21 0.137(8) 0.024(7) 0.085(6) 0.005(4) 0.053(6) 0.003(5)
N1S 0.259(17) 0.109(14) 0.127(10) -0.001(8) 0.028(10) 0.050(12)
C1S 0.180(13) 0.067(12) 0.090(7) -0.006(7) 0.044(8) -0.004(9)
C2S 0.175(12) 0.064(10) 0.093(7) 0.005(6) 0.044(7) 0.021(8)
N2S 0.173(11) 0.095(10) 0.102(7) 0.000(6) 0.052(7) 0.006(8)
C3S 0.144(11) 0.040(9) 0.102(8) -0.001(6) 0.041(8) -0.007(7)
C4S 0.140(11) 0.136(16) 0.126(10) 0.034(9) 0.035(9) -0.003(9)

loop_
_atom_type_symbol
_atom_type_description
_atom_type_scat_dispersion_real
_atom_type_scat_dispersion_imag
_atom_type_scat_source
C C 0.0019 0.0015 'International Tables Vol C Tables 4.2.6.8 and 6.1.1.4'
H H 0.0000 0.0000 'International Tables Vol C Tables 4.2.6.8 and 6.1.1.4'
N N 0.0037 0.0031 'International Tables Vol C Tables 4.2.6.8 and 6.1.1.4'
O O 0.0071 0.0057 'International Tables Vol C Tables 4.2.6.8 and 6.1.1.4'

loop_
_geom_angle_atom_site_label_1
_geom_angle_atom_site_label_2
_geom_angle_atom_site_label_3
_geom_angle
_geom_angle_site_symmetry_1
_geom_angle_site_symmetry_3
_geom_angle_publ_flag
C1 N1 C6 123.1(6) . . ?
C1 N2 N3 118.6(7) . . ?
C2 N3 N2 119.2(7) . . ?
C4 N4 N5 121.3(7) . . ?
C5 N5 N4 120.2(7) . . ?
C5 N6 C14 120.3(7) . . ?
O1 C1 N1 121.4(8) . . ?
O1 C1 N2 123.3(7) . . ?
N2 C1 N1 115.3(7) . . ?
O2 C2 N3 120.7(8) . . ?
O2 C2 C3 122.6(8) . . ?
N3 C2 C3 116.7(8) . . ?
C2 C3 C4 108.6(7) . . ?
O3 C4 N4 124.0(9) . . ?
O3 C4 C3 122.3(7) . . ?
N4 C4 C3 113.2(7) . . ?
O4 C5 N5 118.9(7) . . ?
O4 C5 N6 124.7(7) . . ?
N6 C5 N5 116.4(8) . . ?
N1 C6 C7 109.7(9) . . ?
N1 C6 C8 112.1(8) . . ?
C7 C6 C8 112.2(9) . . ?
C9 C8 C6 119.8(7) . . ?
C9 C8 C13 120.0 . . ?
C13 C8 C6 120.2(7) . . ?
C8 C9 C10 120.0 . . ?
C11 C10 C9 120.0 . . ?
C10 C11 C12 120.0 . . ?
C13 C12 C11 120.0 . . ?
C12 C13 C8 120.0 . . ?
N6 C14 C15 108.2(7) . . ?
N6 C14 C16 110.4(5) . . ?
C15 C14 C16 110.7(8) . . ?
C17 C16 C14 120.2(5) . . ?
C17 C16 C21 120.0 . . ?
C21 C16 C14 119.8(5) . . ?
C18 C17 C16 120.0 . . ?
C19 C18 C17 120.0 . . ?
C20 C19 C18 120.0 . . ?
C19 C20 C21 120.0 . . ?
C20 C21 C16 120.0 . . ?
N1S C1S C2S 177.2(19) . . ?
N2S C3S C4S 178.7(14) . . ?

loop_
_geom_bond_atom_site_label_1
_geom_bond_atom_site_label_2
_geom_bond_distance
_geom_bond_site_symmetry_2
_geom_bond_publ_flag
O1 C1 1.249(9) . ?
O2 C2 1.242(10) . ?
O3 C4 1.238(9) . ?
O4 C5 1.264(10) . ?
N1 C1 1.366(10) . ?
N1 C6 1.438(12) . ?
N2 N3 1.396(9) . ?
N2 C1 1.361(11) . ?
N3 C2 1.351(11) . ?
N4 N5 1.400(9) . ?
N4 C4 1.346(10) . ?
N5 C5 1.361(10) . ?
N6 C5 1.359(10) . ?
N6 C14 1.469(11) . ?
C2 C3 1.496(12) . ?
C3 C4 1.516(13) . ?
C6 C7 1.518(13) . ?
C6 C8 1.587(13) . ?
C8 C9 1.3900 . ?
C8 C13 1.3900 . ?
C9 C10 1.3900 . ?
C10 C11 1.3900 . ?
C11 C12 1.3900 . ?
C12 C13 1.3900 . ?
C14 C15 1.526(11) . ?
C14 C16 1.544(10) . ?
C16 C17 1.3900 . ?
C16 C21 1.3900 . ?
C17 C18 1.3900 . ?
C18 C19 1.3900 . ?
C19 C20 1.3900 . ?
C20 C21 1.3900 . ?
N1S C1S 1.168(18) . ?
C1S C2S 1.47(2) . ?
N2S C3S 1.134(15) . ?
C3S C4S 1.433(19) . ?

loop_
_geom_hbond_atom_site_label_D
_geom_hbond_atom_site_label_H
_geom_hbond_atom_site_label_A
_geom_hbond_distance_DH
_geom_hbond_distance_HA
_geom_hbond_distance_DA
_geom_hbond_angle_DHA
_geom_hbond_site_symmetry_A
_geom_hbond_publ_flag
N1 H1 O3 1.01 2.00 2.914(8) 149.8 3_757 yes
N2 H2 O3 1.01 2.22 2.998(7) 132.3 3_757 yes
N3 H3 O4 1.01 1.85 2.841(9) 164.9 1_545 yes
N4 H4 O4 0.88 1.96 2.837(8) 176.5 2_746 yes
N5 H5 O1 1.01 1.98 2.786(8) 135.0 2_756 yes
N6 H6 O2 1.01 1.97 2.891(8) 150.2 . yes

loop_
_geom_torsion_atom_site_label_1
_geom_torsion_atom_site_label_2
_geom_torsion_atom_site_label_3
_geom_torsion_atom_site_label_4
_geom_torsion
_geom_torsion_site_symmetry_1
_geom_torsion_site_symmetry_2
_geom_torsion_site_symmetry_3
_geom_torsion_site_symmetry_4
_geom_torsion_publ_flag
N1 C1 N2 N3 -151.3(7) . . . . ?
N2 N3 C2 O2 -1.2(10) . . . . ?
N3 N2 C1 O1 26.9(13) . . . . ?
N4 N5 C5 O4 -161.0(6) . . . . ?
N5 N4 C4 O3 -3.9(11) . . . . ?
N6 C5 N5 N4 21.1(9) . . . . ?
C1 N2 N3 C2 67.5(9) . . . . ?
C2 C3 C4 O3 95.6(9) . . . . ?
C2 C3 C4 N4 -75.9(7) . . . . ?
C3 C2 N3 N2 178.1(6) . . . . ?
C3 C4 N4 N5 167.4(6) . . . . ?
C4 N4 N5 C5 -96.6(8) . . . . ?
C4 C3 C2 O2 -9.1(10) . . . . ?
C4 C3 C2 N3 171.6(6) . . . . ?
C6 N1 C1 O1 9.1(14) . . . . ?
C6 N1 C1 N2 -172.6(9) . . . . ?
C7 C6 N1 C1 -148.8(9) . . . . ?
C7 C6 C8 C9 -90.7(9) . . . . ?
C7 C6 C8 C13 87.5(8) . . . . ?
C8 C6 N1 C1 85.9(10) . . . . ?
C9 C8 C6 N1 33.2(8) . . . . ?
C13 C8 C6 N1 -148.6(5) . . . . ?
C14 N6 C5 O4 17.7(12) . . . . ?
C14 N6 C5 N5 -164.6(7) . . . . ?
C15 C14 N6 C5 -161.2(7) . . . . ?
C15 C14 C16 C17 -78.6(7) . . . . ?
C15 C14 C16 C21 102.4(7) . . . . ?
C16 C14 N6 C5 77.5(9) . . . . ?
C17 C16 C14 N6 41.3(8) . . . . ?
C21 C16 C14 N6 -137.7(6) . . . . ?
